data_2310631
loop_
_publ_author_name
'Marabello, D.'
'Bianchi, R.'
'Cargnoni, F.'
'Gervasio, G.'

_publ_section_title
;
 An experimental (120 K) and theoretical electron-density study of KMnO~4~
 and KClO~4~
;
_journal_issue 5
_journal_name_full 'Acta Crystallographica Section A'
_journal_page_first 494
_journal_page_last 501
_journal_paper_doi 10.1107/S0108767304015260
_journal_volume 60
_journal_year 2004
_chemical_compound_source Synthetic
_chemical_formula_sum 'K Mn O4'
_chemical_name_mineral Bahariyaite
_space_group_IT_number 62
_symmetry_space_group_name_Hall '-P 2ac 2n'
_symmetry_space_group_name_H-M 'P n m a'
_cell_angle_alpha 90
_cell_angle_beta 90
_cell_angle_gamma 90
_cell_formula_units_Z 4
_cell_length_a 9.0509
_cell_length_b 5.6381
_cell_length_c 7.3582
_cell_volume 375.488
_citation_journal_id_ASTM ACACEQ
_database_code_amcsd 0020919
_exptl_crystal_density_diffrn 2.796
_cod_data_source_file Marabello_ACACEQ_2004_420.cif
_cod_data_source_block K1Mn1O4
_cod_original_cell_volume 375.4881
_cod_original_formula_sum 'K1 Mn1 O4'
_cod_database_code 2310631

loop_
_space_group_symop_operation_xyz
x,y,z
-x+1/2,-y,z+1/2
x+1/2,-y+1/2,-z+1/2
-x,y+1/2,-z
-x,-y,-z
x-1/2,y,-z-1/2
-x-1/2,y-1/2,z-1/2
x,-y-1/2,z

loop_
_atom_site_label
_atom_site_type_symbol
_atom_site_fract_x
_atom_site_fract_y
_atom_site_fract_z
_atom_site_occupancy
_atom_site_U_iso_or_equiv
K1 K+1 0.31877 0.25 0.65798 1 0.0
O1 O-2 0.3107 0.25 0.0385 1 0.0
O3 O-2 0.41857 0.0164 0.3186 1 0.0
Mn1 Mn+7 0.43748 0.25 0.19264 1 0.0
O2 O-2 0.5998 0.25 0.1022 1 0.0

loop_
_cod_related_entry_id
_cod_related_entry_database
_cod_related_entry_code
1 AMCSD 0020919
